data_1503817
loop_
_publ_author_name
'Dane, Eric L.'
'Maly, Thorsten'
'Debelouchina, Galia T.'
'Griffin, Robert G.'
'Swager, Timothy M.'

_publ_section_title
;
 Synthesis of a BDPA-TEMPO biradical.
;
_journal_issue 9
_journal_name_full 'Organic letters'
_journal_page_first 1871
_journal_page_last 1874
_journal_paper_doi 10.1021/ol9001575
_journal_volume 11
_journal_year 2009
_chemical_formula_sum 'C36 H26 O2.5'
_chemical_formula_weight 498.57
_chemical_name_systematic
;
 ?
;
_space_group_IT_number 2
_symmetry_cell_setting triclinic
_symmetry_space_group_name_Hall '-P 1'
_symmetry_space_group_name_H-M 'P -1'
_atom_sites_solution_hydrogens geom
_atom_sites_solution_primary direct
_atom_sites_solution_secondary difmap
_audit_creation_method SHELXL-97
_cell_angle_alpha 73.8490(10)
_cell_angle_beta 80.8120(10)
_cell_angle_gamma 66.3440(10)
_cell_formula_units_Z 4
_cell_length_a 11.2172(4)
_cell_length_b 13.4212(4)
_cell_length_c 19.4882(6)
_cell_measurement_reflns_used 9990
_cell_measurement_temperature 100(2)
_cell_measurement_theta_max 30.45
_cell_measurement_theta_min 2.21
_cell_volume 2577.46(15)
_computing_cell_refinement 'SAINT 7 (Bruker-AXS, 2005)'
_computing_data_collection 'SMART 5 (Bruker-AXS, 2003)'
_computing_data_reduction 'SAINT 7 (Bruker-AXS, 2005)'
_computing_molecular_graphics 'Bruker SHELXTL'
_computing_publication_material 'Bruker SHELXTL'
_computing_structure_refinement 'SHELXL-97 (Sheldrick, 1997)'
_computing_structure_solution 'SHELXS-97 (Sheldrick, 1990)'
_diffrn_ambient_temperature 100(2)
_diffrn_detector_area_resol_mean 8.3
_diffrn_measured_fraction_theta_full 0.994
_diffrn_measured_fraction_theta_max 0.994
_diffrn_measurement_device_type 'Bruker Smart APEX CCD'
_diffrn_measurement_method 'omega and phi scans'
_diffrn_radiation_monochromator graphite
_diffrn_radiation_source 'fine-focus sealed tube'
_diffrn_radiation_type MoK\a
_diffrn_radiation_wavelength 0.71073
_diffrn_reflns_av_R_equivalents 0.0283
_diffrn_reflns_av_sigmaI/netI 0.0313
_diffrn_reflns_limit_h_max 15
_diffrn_reflns_limit_h_min -15
_diffrn_reflns_limit_k_max 18
_diffrn_reflns_limit_k_min -18
_diffrn_reflns_limit_l_max 27
_diffrn_reflns_limit_l_min -27
_diffrn_reflns_number 47522
_diffrn_reflns_theta_full 29.57
_diffrn_reflns_theta_max 29.57
_diffrn_reflns_theta_min 1.70
_diffrn_standards_decay_% 0
_diffrn_standards_interval_count 0
_diffrn_standards_interval_time 0
_diffrn_standards_number 0
_exptl_absorpt_coefficient_mu 0.079
_exptl_absorpt_correction_T_max 0.9843
_exptl_absorpt_correction_T_min 0.9766
_exptl_absorpt_correction_type multi-scan
_exptl_absorpt_process_details 'SADABS (Sheldrick, 2005)'
_exptl_crystal_colour colourless
_exptl_crystal_density_diffrn 1.285
_exptl_crystal_density_method 'not measured'
_exptl_crystal_description block
_exptl_crystal_F_000 1048
_exptl_crystal_size_max 0.30
_exptl_crystal_size_mid 0.25
_exptl_crystal_size_min 0.20
_refine_diff_density_max 0.441
_refine_diff_density_min -0.267
_refine_diff_density_rms 0.047
_refine_ls_extinction_method none
_refine_ls_goodness_of_fit_ref 1.021
_refine_ls_hydrogen_treatment mixed
_refine_ls_matrix_type full
_refine_ls_number_parameters 740
_refine_ls_number_reflns 14387
_refine_ls_number_restraints 198
_refine_ls_restrained_S_all 1.028
_refine_ls_R_factor_all 0.0659
_refine_ls_R_factor_gt 0.0479
_refine_ls_shift/su_max 0.001
_refine_ls_shift/su_mean 0.000
_refine_ls_structure_factor_coef Fsqd
_refine_ls_weighting_details 'calc w=1/[\s^2^(Fo^2^)+(0.0649P)^2^+0.7632P] where P=(Fo^2^+2Fc^2^)/3'
_refine_ls_weighting_scheme calc
_refine_ls_wR_factor_gt 0.1170
_refine_ls_wR_factor_ref 0.1282
_reflns_number_gt 11137
_reflns_number_total 14387
_reflns_threshold_expression >2sigma(I)
_cod_data_source_file ol9001575_si_002.cif
_cod_data_source_block 07073
_cod_depositor_comments
;
The following automatic conversions were performed:

'_symmetry_cell_setting' value 'Triclinic' changed to 'triclinic'
according to /home/saulius/struct/CIF-dictionaries/cif_core.dic
dictionary named 'cif_core.dic' version 2.4.2 from 2011-04-26.

Automatic conversion script
Id: cif_fix_values 1715 2011-07-08 13:25:40Z adriana 
;
_cod_original_cell_volume 2577.46(14)
_cod_original_sg_symbol_H-M P-1
_cod_original_formula_sum 'C36 H26 O2.50'
_cod_database_code 1503817

loop_
_symmetry_equiv_pos_as_xyz
'x, y, z'
'-x, -y, -z'

loop_
_atom_site_label
_atom_site_type_symbol
_atom_site_fract_x
_atom_site_fract_y
_atom_site_fract_z
_atom_site_U_iso_or_equiv
_atom_site_adp_type
_atom_site_occupancy
_atom_site_symmetry_multiplicity
_atom_site_calc_flag
_atom_site_refinement_flags
_atom_site_disorder_assembly
_atom_site_disorder_group
O1 O 0.74225(10) -0.07720(9) 0.30248(5) 0.0295(2) Uani 1 1 d D . .
H1O H 0.7566(16) -0.0424(14) 0.3322(9) 0.035 Uiso 1 1 d D . .
O2 O 0.54822(10) -0.04823(8) 0.36309(5) 0.0299(2) Uani 1 1 d . . .
C1 C 0.51580(11) -0.29643(10) 0.12646(6) 0.0169(2) Uani 1 1 d . . .
C2 C 0.54905(11) -0.24662(9) 0.17694(6) 0.0171(2) Uani 1 1 d . . .
C3 C 0.67336(12) -0.24558(10) 0.17625(7) 0.0201(2) Uani 1 1 d . . .
H3 H 0.7409 -0.2809 0.1447 0.024 Uiso 1 1 calc R . .
C4 C 0.69917(12) -0.19337(10) 0.22125(7) 0.0207(2) Uani 1 1 d . . .
H4 H 0.7833 -0.1914 0.2194 0.025 Uiso 1 1 calc R . .
C5 C 0.60149(12) -0.14388(10) 0.26907(6) 0.0187(2) Uani 1 1 d . . .
C6 C 0.47820(12) -0.14809(10) 0.27243(6) 0.0193(2) Uani 1 1 d . . .
H6 H 0.4122 -0.1160 0.3058 0.023 Uiso 1 1 calc R . .
C7 C 0.45248(12) -0.19935(10) 0.22674(6) 0.0189(2) Uani 1 1 d . . .
H7 H 0.3687 -0.2025 0.2292 0.023 Uiso 1 1 calc R . .
C8 C 0.62973(12) -0.08570(10) 0.31550(7) 0.0205(2) Uani 1 1 d . . .
C9 C 0.42481(12) -0.23299(10) 0.07755(6) 0.0197(2) Uani 1 1 d . . .
C10 C 0.36993(12) -0.10767(11) 0.05454(7) 0.0233(3) Uani 1 1 d . . .
C11 C 0.39636(14) -0.02587(11) 0.07312(7) 0.0275(3) Uani 1 1 d . . .
H11 H 0.4607 -0.0465 0.1062 0.033 Uiso 1 1 calc R . .
C12 C 0.32703(16) 0.08693(12) 0.04248(8) 0.0352(3) Uani 1 1 d . . .
H12 H 0.3432 0.1432 0.0557 0.042 Uiso 1 1 calc R . .
C13 C 0.23466(17) 0.11773(13) -0.00717(8) 0.0424(4) Uani 1 1 d . . .
H13 H 0.1861 0.1948 -0.0261 0.051 Uiso 1 1 calc R . .
C14 C 0.21274(16) 0.03763(14) -0.02933(8) 0.0408(4) Uani 1 1 d . . .
H14 H 0.1527 0.0589 -0.0650 0.049 Uiso 1 1 calc R . .
C15 C 0.28053(13) -0.07501(12) 0.00162(7) 0.0293(3) Uani 1 1 d . . .
C16 C 0.27259(13) -0.17518(13) -0.01029(7) 0.0284(3) Uani 1 1 d . . .
C17 C 0.19236(15) -0.18388(16) -0.05452(8) 0.0392(4) Uani 1 1 d . . .
H17 H 0.1373 -0.1188 -0.0856 0.047 Uiso 1 1 calc R . .
C18 C 0.19408(15) -0.28823(17) -0.05253(8) 0.0422(4) Uani 1 1 d . . .
H18 H 0.1415 -0.2954 -0.0831 0.051 Uiso 1 1 calc R . .
C19 C 0.27256(14) -0.38250(15) -0.00583(8) 0.0349(3) Uani 1 1 d . . .
H19 H 0.2713 -0.4535 -0.0040 0.042 Uiso 1 1 calc R . .
C20 C 0.35331(13) -0.37509(12) 0.03859(7) 0.0271(3) Uani 1 1 d . . .
H20 H 0.4052 -0.4403 0.0709 0.032 Uiso 1 1 calc R . .
C21 C 0.35728(12) -0.27072(11) 0.03522(6) 0.0227(2) Uani 1 1 d . . .
C22 C 0.57986(11) -0.42277(9) 0.13841(6) 0.0178(2) Uani 1 1 d . . .
H22 H 0.5543 -0.4446 0.0996 0.021 Uiso 1 1 calc R . .
C23 C 0.72803(12) -0.47595(10) 0.14058(7) 0.0194(2) Uani 1 1 d . . .
C24 C 0.82197(13) -0.45644(11) 0.08903(7) 0.0232(3) Uani 1 1 d . . .
H24 H 0.7977 -0.3987 0.0467 0.028 Uiso 1 1 calc R . .
C25 C 0.95291(13) -0.52330(12) 0.10061(8) 0.0281(3) Uani 1 1 d . . .
H25 H 1.0183 -0.5103 0.0660 0.034 Uiso 1 1 calc R . .
C26 C 0.98905(13) -0.60884(11) 0.16222(8) 0.0288(3) Uani 1 1 d . . .
H26 H 1.0787 -0.6534 0.1692 0.035 Uiso 1 1 calc R . .
C27 C 0.89511(13) -0.62963(11) 0.21367(8) 0.0257(3) Uani 1 1 d . . .
H27 H 0.9197 -0.6883 0.2555 0.031 Uiso 1 1 calc R . .
C28 C 0.76408(12) -0.56257(10) 0.20261(7) 0.0206(2) Uani 1 1 d . . .
C29 C 0.64578(12) -0.56690(10) 0.24590(7) 0.0210(2) Uani 1 1 d . . .
C30 C 0.62986(14) -0.63612(11) 0.31181(7) 0.0268(3) Uani 1 1 d . . .
H30 H 0.7033 -0.6926 0.3362 0.032 Uiso 1 1 calc R . .
C31 C 0.50439(15) -0.62080(12) 0.34102(8) 0.0305(3) Uani 1 1 d . . .
H31 H 0.4919 -0.6677 0.3857 0.037 Uiso 1 1 calc R . .
C32 C 0.39639(14) -0.53751(12) 0.30563(8) 0.0290(3) Uani 1 1 d . . .
H32 H 0.3113 -0.5279 0.3268 0.035 Uiso 1 1 calc R . .
C33 C 0.41179(12) -0.46808(11) 0.23960(7) 0.0234(2) Uani 1 1 d . . .
H33 H 0.3382 -0.4110 0.2156 0.028 Uiso 1 1 calc R . .
C34 C 0.53695(12) -0.48424(10) 0.20976(6) 0.0193(2) Uani 1 1 d . . .
O3 O 0.59567(9) 0.06859(8) 0.43990(6) 0.0304(2) Uani 1 1 d D . .
H3O H 0.5824(17) 0.0299(14) 0.4137(9) 0.036 Uiso 1 1 d D . .
O4 O 0.79276(10) 0.02217(10) 0.38234(6) 0.0373(3) Uani 1 1 d . . .
C101 C 0.89393(12) 0.26745(10) 0.59497(6) 0.0181(2) Uani 1 1 d . . .
C102 C 0.84756(12) 0.21672(9) 0.55063(6) 0.0175(2) Uani 1 1 d . . .
C103 C 0.92856(12) 0.16558(10) 0.49787(6) 0.0189(2) Uani 1 1 d . . .
H103 H 1.0158 0.1621 0.4895 0.023 Uiso 1 1 calc R . .
C104 C 0.88166(12) 0.11976(10) 0.45771(6) 0.0194(2) Uani 1 1 d . . .
H104 H 0.9367 0.0861 0.4213 0.023 Uiso 1 1 calc R . .
C105 C 0.75465(12) 0.12262(10) 0.47026(6) 0.0191(2) Uani 1 1 d . . .
C106 C 0.67224(12) 0.17426(10) 0.52254(7) 0.0201(2) Uani 1 1 d . . .
H106 H 0.5854 0.1767 0.5313 0.024 Uiso 1 1 calc R . .
C107 C 0.71883(12) 0.22202(10) 0.56166(6) 0.0198(2) Uani 1 1 d . . .
H107 H 0.6625 0.2589 0.5964 0.024 Uiso 1 1 calc R . .
C108 C 0.71273(12) 0.06742(10) 0.42749(7) 0.0217(2) Uani 1 1 d . . .
C109 C 0.91129(11) 0.22075(10) 0.66548(6) 0.0180(2) Uani 1 1 d . . .
C110 C 0.89903(11) 0.11184(10) 0.70545(6) 0.0181(2) Uani 1 1 d . . .
C111 C 0.88636(12) 0.02668(10) 0.68262(7) 0.0206(2) Uani 1 1 d . . .
H111 H 0.8825 0.0332 0.6332 0.025 Uiso 1 1 calc R . .
C112 C 0.87952(13) -0.06792(10) 0.73330(7) 0.0254(3) Uani 1 1 d . . .
H112 H 0.8707 -0.1258 0.7179 0.030 Uiso 1 1 calc R . .
C113 C 0.88534(13) -0.07893(11) 0.80600(8) 0.0283(3) Uani 1 1 d . . .
H113 H 0.8797 -0.1436 0.8397 0.034 Uiso 1 1 calc R . .
C114 C 0.89928(13) 0.00428(11) 0.82944(7) 0.0247(3) Uani 1 1 d . . .
H114 H 0.9035 -0.0029 0.8790 0.030 Uiso 1 1 calc R . .
C115 C 0.90702(11) 0.09843(10) 0.77909(7) 0.0198(2) Uani 1 1 d . . .
C116 C 0.92558(11) 0.19510(10) 0.78926(6) 0.0190(2) Uani 1 1 d . . .
C117 C 0.93344(12) 0.22078(11) 0.85251(7) 0.0232(2) Uani 1 1 d . . .
H117 H 0.9251 0.1727 0.8976 0.028 Uiso 1 1 calc R . .
C118 C 0.95373(12) 0.31768(12) 0.84866(7) 0.0254(3) Uani 1 1 d . . .
H118 H 0.9586 0.3367 0.8913 0.030 Uiso 1 1 calc R . .
C119 C 0.96688(13) 0.38666(12) 0.78273(7) 0.0260(3) Uani 1 1 d . . .
H119 H 0.9821 0.4522 0.7807 0.031 Uiso 1 1 calc R . .
C120 C 0.95828(13) 0.36199(11) 0.71904(7) 0.0232(3) Uani 1 1 d . . .
H120 H 0.9683 0.4100 0.6743 0.028 Uiso 1 1 calc R . .
C121 C 0.93487(11) 0.26647(10) 0.72158(6) 0.0179(2) Uani 1 1 d . . .
C122 C 0.92005(12) 0.37170(10) 0.55197(6) 0.0199(2) Uani 1 1 d . . .
H122 H 0.9245 0.4159 0.5845 0.024 Uiso 1 1 calc R . .
C123 C 1.04599(12) 0.33720(10) 0.50615(7) 0.0222(2) Uani 1 1 d . . .
C124 C 1.17021(14) 0.26781(12) 0.52785(9) 0.0318(3) Uani 1 1 d . . .
H124 H 1.1872 0.2419 0.5772 0.038 Uiso 1 1 calc R . .
C125 C 1.26969(14) 0.23662(13) 0.47624(10) 0.0406(4) Uani 1 1 d . . .
H125 H 1.3555 0.1894 0.4904 0.049 Uiso 1 1 calc R . .
C126 C 1.24458(15) 0.27412(13) 0.40389(10) 0.0386(4) Uani 1 1 d . . .
H126 H 1.3131 0.2505 0.3693 0.046 Uiso 1 1 calc R . .
C127 C 1.12051(14) 0.34576(11) 0.38140(8) 0.0292(3) Uani 1 1 d . . .
H127 H 1.1041 0.3720 0.3319 0.035 Uiso 1 1 calc R . .
C128 C 1.02070(12) 0.37824(10) 0.43303(7) 0.0206(2) Uani 1 1 d . . .
C129 C 0.88134(12) 0.44798(10) 0.42671(6) 0.0191(2) Uani 1 1 d . . .
C130 C 0.80840(14) 0.50896(11) 0.36670(7) 0.0246(3) Uani 1 1 d . . .
H130 H 0.8488 0.5110 0.3199 0.030 Uiso 1 1 calc R . .
C131 C 0.67526(14) 0.56670(11) 0.37683(8) 0.0302(3) Uani 1 1 d . . .
H131 H 0.6242 0.6091 0.3365 0.036 Uiso 1 1 calc R . .
C132 C 0.61609(14) 0.56300(11) 0.44520(8) 0.0321(3) Uani 1 1 d . . .
H132 H 0.5249 0.6025 0.4511 0.038 Uiso 1 1 calc R . .
C133 C 0.68874(14) 0.50205(11) 0.50525(7) 0.0270(3) Uani 1 1 d . . .
H133 H 0.6479 0.4996 0.5520 0.032 Uiso 1 1 calc R . .
C134 C 0.82125(12) 0.44520(9) 0.49569(6) 0.0190(2) Uani 1 1 d . . .
O1S O 0.3048(3) 0.2517(2) 0.1642(3) 0.0735(14) Uani 0.627(7) 1 d PDU A 1
C1S C 0.3595(5) 0.3333(3) 0.1332(4) 0.0682(14) Uani 0.627(7) 1 d PDU A 1
H1S1 H 0.3065 0.4037 0.1482 0.082 Uiso 0.627(7) 1 calc PR A 1
H1S2 H 0.3615 0.3493 0.0803 0.082 Uiso 0.627(7) 1 calc PR A 1
C2S C 0.4951(6) 0.2884(5) 0.1577(5) 0.0313(10) Uani 0.627(7) 1 d PDU A 1
H2S1 H 0.4977 0.3111 0.2014 0.038 Uiso 0.627(7) 1 calc PR A 1
H2S2 H 0.5555 0.3115 0.1198 0.038 Uiso 0.627(7) 1 calc PR A 1
C3S C 0.5243(4) 0.1633(3) 0.1725(2) 0.0328(7) Uani 0.627(7) 1 d PDU A 1
H3S1 H 0.5437 0.1376 0.1275 0.039 Uiso 0.627(7) 1 calc PR A 1
H3S2 H 0.5982 0.1187 0.2038 0.039 Uiso 0.627(7) 1 calc PR A 1
C4S C 0.3973(3) 0.1559(3) 0.2099(3) 0.0449(11) Uani 0.627(7) 1 d PDU A 1
H4S1 H 0.3897 0.0849 0.2098 0.054 Uiso 0.627(7) 1 calc PR A 1
H4S2 H 0.3873 0.1641 0.2596 0.054 Uiso 0.627(7) 1 calc PR A 1
O1T O 0.2958(3) 0.2619(3) 0.2043(3) 0.0617(17) Uani 0.373(7) 1 d PRDU A 2
C1T C 0.3351(3) 0.3436(3) 0.1572(3) 0.0436(16) Uani 0.373(7) 1 d PRDU A 2
H1T1 H 0.2994 0.4134 0.1744 0.052 Uiso 0.373(7) 1 calc PR A 2
H1T2 H 0.3033 0.3605 0.1091 0.052 Uiso 0.373(7) 1 calc PR A 2
C2T C 0.4780(10) 0.2994(11) 0.1540(10) 0.046(2) Uani 0.373(7) 1 d PDU A 2
H2T1 H 0.5097 0.3432 0.1747 0.055 Uiso 0.373(7) 1 calc PR A 2
H2T2 H 0.5135 0.3021 0.1040 0.055 Uiso 0.373(7) 1 calc PR A 2
C3T C 0.5179(8) 0.1800(8) 0.1975(6) 0.071(3) Uani 0.373(7) 1 d PDU A 2
H3T1 H 0.5865 0.1291 0.1707 0.085 Uiso 0.373(7) 1 calc PR A 2
H3T2 H 0.5524 0.1724 0.2432 0.085 Uiso 0.373(7) 1 calc PR A 2
C4T C 0.4051(8) 0.1533(6) 0.2108(7) 0.080(3) Uani 0.373(7) 1 d PDU A 2
H4T1 H 0.4037 0.1048 0.2593 0.096 Uiso 0.373(7) 1 calc PR A 2
H4T2 H 0.4016 0.1144 0.1752 0.096 Uiso 0.373(7) 1 calc PR A 2

loop_
_atom_site_aniso_label
_atom_site_aniso_U_11
_atom_site_aniso_U_22
_atom_site_aniso_U_33
_atom_site_aniso_U_23
_atom_site_aniso_U_13
_atom_site_aniso_U_12
O1 0.0301(5) 0.0354(5) 0.0334(5) -0.0164(4) -0.0027(4) -0.0170(4)
O2 0.0344(5) 0.0336(5) 0.0282(5) -0.0173(4) 0.0035(4) -0.0148(4)
C1 0.0171(5) 0.0181(5) 0.0161(5) -0.0045(4) -0.0001(4) -0.0073(4)
C2 0.0192(6) 0.0153(5) 0.0168(5) -0.0026(4) -0.0031(4) -0.0063(4)
C3 0.0188(6) 0.0213(5) 0.0209(6) -0.0076(5) 0.0005(4) -0.0072(5)
C4 0.0188(6) 0.0225(6) 0.0232(6) -0.0073(5) -0.0011(5) -0.0090(5)
C5 0.0215(6) 0.0168(5) 0.0187(5) -0.0043(4) -0.0032(4) -0.0072(4)
C6 0.0189(6) 0.0189(5) 0.0188(5) -0.0056(4) 0.0003(4) -0.0055(4)
C7 0.0164(5) 0.0197(5) 0.0200(5) -0.0041(4) -0.0023(4) -0.0062(4)
C8 0.0221(6) 0.0192(5) 0.0204(6) -0.0057(4) -0.0029(5) -0.0067(5)
C9 0.0186(6) 0.0219(6) 0.0174(5) -0.0047(4) -0.0008(4) -0.0064(5)
C10 0.0204(6) 0.0227(6) 0.0176(6) -0.0012(5) 0.0005(5) -0.0019(5)
C11 0.0290(7) 0.0211(6) 0.0245(6) -0.0015(5) 0.0032(5) -0.0058(5)
C12 0.0411(9) 0.0205(6) 0.0307(7) -0.0003(5) 0.0100(6) -0.0062(6)
C13 0.0443(9) 0.0249(7) 0.0297(8) 0.0076(6) 0.0057(7) 0.0034(6)
C14 0.0357(9) 0.0392(8) 0.0240(7) 0.0032(6) -0.0047(6) 0.0040(7)
C15 0.0233(7) 0.0329(7) 0.0174(6) -0.0005(5) -0.0011(5) 0.0003(5)
C16 0.0189(6) 0.0420(8) 0.0169(6) -0.0065(5) -0.0015(5) -0.0042(6)
C17 0.0253(7) 0.0604(10) 0.0238(7) -0.0111(7) -0.0091(6) -0.0043(7)
C18 0.0279(8) 0.0742(12) 0.0304(8) -0.0229(8) -0.0062(6) -0.0164(8)
C19 0.0278(7) 0.0567(10) 0.0310(7) -0.0211(7) 0.0007(6) -0.0207(7)
C20 0.0230(6) 0.0388(7) 0.0231(6) -0.0109(6) -0.0024(5) -0.0127(6)
C21 0.0181(6) 0.0323(6) 0.0166(5) -0.0072(5) -0.0020(4) -0.0071(5)
C22 0.0176(5) 0.0173(5) 0.0190(5) -0.0045(4) -0.0034(4) -0.0062(4)
C23 0.0189(6) 0.0185(5) 0.0228(6) -0.0090(5) -0.0016(4) -0.0063(4)
C24 0.0245(6) 0.0234(6) 0.0258(6) -0.0115(5) 0.0019(5) -0.0107(5)
C25 0.0216(6) 0.0327(7) 0.0376(7) -0.0205(6) 0.0059(5) -0.0125(5)
C26 0.0175(6) 0.0272(6) 0.0451(8) -0.0188(6) -0.0032(6) -0.0044(5)
C27 0.0217(6) 0.0209(6) 0.0341(7) -0.0087(5) -0.0068(5) -0.0042(5)
C28 0.0205(6) 0.0181(5) 0.0247(6) -0.0074(5) -0.0039(5) -0.0063(4)
C29 0.0212(6) 0.0183(5) 0.0236(6) -0.0040(5) -0.0048(5) -0.0067(5)
C30 0.0281(7) 0.0219(6) 0.0267(6) 0.0001(5) -0.0069(5) -0.0075(5)
C31 0.0347(8) 0.0271(6) 0.0255(7) 0.0016(5) -0.0006(6) -0.0130(6)
C32 0.0245(7) 0.0295(7) 0.0313(7) -0.0043(6) 0.0032(5) -0.0122(5)
C33 0.0197(6) 0.0212(6) 0.0275(6) -0.0038(5) -0.0031(5) -0.0065(5)
C34 0.0212(6) 0.0167(5) 0.0207(6) -0.0032(4) -0.0040(5) -0.0075(4)
O3 0.0235(5) 0.0325(5) 0.0434(6) -0.0179(5) -0.0044(4) -0.0119(4)
O4 0.0325(6) 0.0507(6) 0.0437(6) -0.0329(5) 0.0062(5) -0.0197(5)
C101 0.0188(6) 0.0173(5) 0.0196(5) -0.0042(4) -0.0025(4) -0.0077(4)
C102 0.0217(6) 0.0144(5) 0.0169(5) -0.0015(4) -0.0045(4) -0.0074(4)
C103 0.0185(6) 0.0180(5) 0.0212(6) -0.0036(4) -0.0013(4) -0.0084(4)
C104 0.0208(6) 0.0172(5) 0.0206(6) -0.0062(4) 0.0005(4) -0.0070(4)
C105 0.0198(6) 0.0158(5) 0.0220(6) -0.0053(4) -0.0035(5) -0.0058(4)
C106 0.0170(6) 0.0200(5) 0.0236(6) -0.0062(5) -0.0025(5) -0.0060(4)
C107 0.0203(6) 0.0184(5) 0.0197(5) -0.0060(4) -0.0011(4) -0.0054(4)
C108 0.0209(6) 0.0210(6) 0.0252(6) -0.0088(5) -0.0021(5) -0.0075(5)
C109 0.0169(5) 0.0181(5) 0.0187(5) -0.0035(4) -0.0016(4) -0.0068(4)
C110 0.0127(5) 0.0168(5) 0.0205(5) -0.0015(4) -0.0002(4) -0.0035(4)
C111 0.0168(6) 0.0174(5) 0.0234(6) -0.0029(5) 0.0005(5) -0.0041(4)
C112 0.0229(6) 0.0165(5) 0.0324(7) -0.0041(5) 0.0028(5) -0.0058(5)
C113 0.0262(7) 0.0181(6) 0.0303(7) 0.0031(5) 0.0035(5) -0.0055(5)
C114 0.0214(6) 0.0227(6) 0.0209(6) 0.0019(5) 0.0005(5) -0.0044(5)
C115 0.0138(5) 0.0198(5) 0.0201(6) -0.0012(4) -0.0006(4) -0.0030(4)
C116 0.0125(5) 0.0226(6) 0.0180(5) -0.0021(4) -0.0011(4) -0.0042(4)
C117 0.0184(6) 0.0306(6) 0.0160(5) -0.0026(5) -0.0009(4) -0.0065(5)
C118 0.0211(6) 0.0365(7) 0.0200(6) -0.0107(5) -0.0022(5) -0.0093(5)
C119 0.0283(7) 0.0299(6) 0.0244(6) -0.0099(5) -0.0037(5) -0.0124(5)
C120 0.0273(7) 0.0269(6) 0.0184(6) -0.0037(5) -0.0033(5) -0.0134(5)
C121 0.0154(5) 0.0202(5) 0.0171(5) -0.0039(4) -0.0020(4) -0.0057(4)
C122 0.0270(6) 0.0184(5) 0.0168(5) -0.0015(4) -0.0047(5) -0.0115(5)
C123 0.0229(6) 0.0202(5) 0.0260(6) 0.0009(5) -0.0049(5) -0.0136(5)
C124 0.0246(7) 0.0294(7) 0.0404(8) 0.0066(6) -0.0118(6) -0.0154(6)
C125 0.0182(7) 0.0311(7) 0.0638(11) 0.0054(7) -0.0037(7) -0.0111(6)
C126 0.0255(7) 0.0296(7) 0.0539(10) -0.0048(7) 0.0127(7) -0.0122(6)
C127 0.0291(7) 0.0252(6) 0.0309(7) -0.0035(5) 0.0065(6) -0.0130(5)
C128 0.0223(6) 0.0178(5) 0.0229(6) -0.0020(4) -0.0003(5) -0.0109(5)
C129 0.0230(6) 0.0172(5) 0.0187(5) -0.0031(4) -0.0015(5) -0.0098(5)
C130 0.0328(7) 0.0232(6) 0.0187(6) -0.0002(5) -0.0054(5) -0.0131(5)
C131 0.0321(7) 0.0229(6) 0.0321(7) 0.0044(5) -0.0151(6) -0.0091(5)
C132 0.0223(7) 0.0226(6) 0.0420(8) -0.0009(6) -0.0054(6) -0.0021(5)
C133 0.0282(7) 0.0202(6) 0.0269(7) -0.0041(5) 0.0028(5) -0.0059(5)
C134 0.0237(6) 0.0150(5) 0.0181(5) -0.0027(4) -0.0025(4) -0.0076(4)
O1S 0.0278(12) 0.0268(11) 0.164(4) -0.0060(17) -0.0292(18) -0.0101(9)
C1S 0.034(2) 0.0285(15) 0.129(4) 0.004(2) -0.020(2) -0.0085(13)
C2S 0.0225(17) 0.0297(18) 0.044(2) -0.0116(17) 0.0007(15) -0.0119(14)
C3S 0.0253(12) 0.0253(12) 0.0438(17) -0.0045(12) 0.0019(12) -0.0091(10)
C4S 0.032(2) 0.036(2) 0.068(3) -0.0123(18) 0.0067(19) -0.0171(16)
O1T 0.0252(17) 0.034(2) 0.100(4) 0.023(2) -0.008(2) -0.0085(15)
C1T 0.020(2) 0.024(2) 0.086(4) -0.011(2) -0.001(2) -0.0100(17)
C2T 0.034(3) 0.038(4) 0.061(5) -0.010(3) 0.004(4) -0.013(3)
C3T 0.040(3) 0.051(4) 0.104(6) 0.008(4) -0.016(4) -0.011(3)
C4T 0.043(4) 0.032(3) 0.131(7) 0.027(4) -0.033(5) 0.000(3)

loop_
_atom_type_symbol
_atom_type_description
_atom_type_scat_dispersion_real
_atom_type_scat_dispersion_imag
_atom_type_scat_source
C C 0.0033 0.0016 'International Tables Vol C Tables 4.2.6.8 and 6.1.1.4'
H H 0.0000 0.0000 'International Tables Vol C Tables 4.2.6.8 and 6.1.1.4'
O O 0.0106 0.0060 'International Tables Vol C Tables 4.2.6.8 and 6.1.1.4'

loop_
_geom_angle_atom_site_label_1
_geom_angle_atom_site_label_2
_geom_angle_atom_site_label_3
_geom_angle
C9 C1 C2 121.42(10)
C9 C1 C22 122.40(10)
C2 C1 C22 115.90(9)
C3 C2 C7 118.80(10)
C3 C2 C1 122.12(10)
C7 C2 C1 119.07(10)
C4 C3 C2 120.68(11)
C3 C4 C5 119.98(11)
C4 C5 C6 120.04(10)
C4 C5 C8 119.28(11)
C6 C5 C8 120.68(11)
C7 C6 C5 119.74(11)
C6 C7 C2 120.68(11)
O2 C8 O1 123.87(11)
O2 C8 C5 121.11(11)
O1 C8 C5 115.02(11)
C1 C9 C10 126.33(11)
C1 C9 C21 128.49(11)
C10 C9 C21 105.19(10)
C11 C10 C15 119.15(12)
C11 C10 C9 132.33(12)
C15 C10 C9 108.43(12)
C10 C11 C12 119.19(14)
C13 C12 C11 120.74(15)
C14 C13 C12 120.80(14)
C13 C14 C15 118.67(15)
C14 C15 C10 121.25(15)
C14 C15 C16 129.67(14)
C10 C15 C16 109.05(12)
C17 C16 C21 121.49(15)
C17 C16 C15 129.49(14)
C21 C16 C15 108.91(11)
C18 C17 C16 119.23(15)
C17 C18 C19 120.02(13)
C18 C19 C20 121.36(15)
C19 C20 C21 119.55(14)
C20 C21 C16 118.22(12)
C20 C21 C9 132.97(12)
C16 C21 C9 108.39(11)
C1 C22 C34 112.93(10)
C1 C22 C23 117.77(10)
C34 C22 C23 102.06(9)
C24 C23 C28 120.54(11)
C24 C23 C22 129.20(11)
C28 C23 C22 109.96(11)
C23 C24 C25 118.71(13)
C26 C25 C24 120.91(13)
C27 C26 C25 120.60(12)
C26 C27 C28 118.75(13)
C27 C28 C23 120.49(12)
C27 C28 C29 130.63(12)
C23 C28 C29 108.86(10)
C30 C29 C34 120.54(12)
C30 C29 C28 130.90(11)
C34 C29 C28 108.56(11)
C31 C30 C29 118.52(12)
C30 C31 C32 120.91(13)
C31 C32 C33 120.79(13)
C34 C33 C32 118.45(12)
C33 C34 C29 120.77(12)
C33 C34 C22 128.85(11)
C29 C34 C22 110.38(11)
C109 C101 C102 120.80(10)
C109 C101 C122 126.01(10)
C102 C101 C122 113.19(10)
C103 C102 C107 119.11(10)
C103 C102 C101 121.75(11)
C107 C102 C101 119.13(10)
C104 C103 C102 119.97(11)
C103 C104 C105 120.63(11)
C104 C105 C106 119.98(10)
C104 C105 C108 117.78(11)
C106 C105 C108 122.23(11)
C107 C106 C105 119.17(11)
C106 C107 C102 121.09(11)
O4 C108 O3 124.02(11)
O4 C108 C105 118.22(11)
O3 C108 C105 117.76(11)
C101 C109 C121 129.51(11)
C101 C109 C110 125.53(10)
C121 C109 C110 104.78(10)
C111 C110 C115 118.79(11)
C111 C110 C109 132.33(11)
C115 C110 C109 108.84(10)
C112 C111 C110 119.31(12)
C113 C112 C111 121.13(12)
C114 C113 C112 120.26(12)
C113 C114 C115 118.83(12)
C114 C115 C110 121.66(12)
C114 C115 C116 129.65(12)
C110 C115 C116 108.68(10)
C117 C116 C121 121.65(11)
C117 C116 C115 129.35(11)
C121 C116 C115 109.00(10)
C118 C117 C116 118.94(12)
C119 C118 C117 120.06(11)
C118 C119 C120 121.40(12)
C121 C120 C119 119.59(12)
C120 C121 C116 118.30(11)
C120 C121 C109 133.19(11)
C116 C121 C109 108.47(10)
C123 C122 C134 101.76(10)
C123 C122 C101 109.65(10)
C134 C122 C101 112.97(10)
C124 C123 C128 120.86(13)
C124 C123 C122 128.48(12)
C128 C123 C122 110.45(11)
C123 C124 C125 118.95(14)
C124 C125 C126 120.52(14)
C125 C126 C127 120.99(14)
C126 C127 C128 118.64(14)
C127 C128 C123 120.00(12)
C127 C128 C129 131.49(12)
C123 C128 C129 108.43(11)
C130 C129 C134 120.50(12)
C130 C129 C128 131.02(12)
C134 C129 C128 108.47(10)
C131 C130 C129 118.57(12)
C132 C131 C130 120.70(12)
C131 C132 C133 120.84(13)
C134 C133 C132 118.84(13)
C133 C134 C129 120.55(12)
C133 C134 C122 128.72(11)
C129 C134 C122 110.71(11)
C1S O1S C4S 109.8(3)
O1S C1S C2S 108.0(3)
C1S C2S C3S 99.2(4)
C4S C3S C2S 102.0(3)
O1S C4S C3S 99.8(3)
C1T O1T C4T 108.6(5)
O1T C1T C2T 107.3(5)
C1T C2T C3T 105.2(8)
C4T C3T C2T 106.9(7)
C3T C4T O1T 104.7(8)

loop_
_geom_bond_atom_site_label_1
_geom_bond_atom_site_label_2
_geom_bond_distance
O1 C8 1.2913(16)
O2 C8 1.2524(15)
C1 C9 1.3553(16)
C1 C2 1.4957(15)
C1 C22 1.5172(16)
C2 C3 1.3978(16)
C2 C7 1.4047(16)
C3 C4 1.3892(16)
C4 C5 1.3945(17)
C5 C6 1.3970(17)
C5 C8 1.4873(15)
C6 C7 1.3897(16)
C9 C10 1.4989(17)
C9 C21 1.5003(16)
C10 C11 1.3932(19)
C10 C15 1.4097(18)
C11 C12 1.3978(18)
C12 C13 1.391(2)
C13 C14 1.381(3)
C14 C15 1.394(2)
C15 C16 1.465(2)
C16 C17 1.3981(19)
C16 C21 1.4114(18)
C17 C18 1.383(3)
C18 C19 1.388(2)
C19 C20 1.3965(18)
C20 C21 1.4023(19)
C22 C34 1.5207(17)
C22 C23 1.5255(16)
C23 C24 1.3875(18)
C23 C28 1.4047(17)
C24 C25 1.3961(19)
C25 C26 1.392(2)
C26 C27 1.392(2)
C27 C28 1.3959(17)
C28 C29 1.4673(18)
C29 C30 1.3932(18)
C29 C34 1.4035(17)
C30 C31 1.387(2)
C31 C32 1.394(2)
C32 C33 1.3948(19)
C33 C34 1.3861(18)
O3 C108 1.2911(16)
O4 C108 1.2475(16)
C101 C109 1.3516(16)
C101 C102 1.4953(15)
C101 C122 1.5310(16)
C102 C103 1.3956(16)
C102 C107 1.4011(17)
C103 C104 1.3879(16)
C104 C105 1.3932(17)
C105 C106 1.3968(17)
C105 C108 1.4877(16)
C106 C107 1.3905(16)
C109 C121 1.4959(15)
C109 C110 1.5020(16)
C110 C111 1.3992(16)
C110 C115 1.4086(17)
C111 C112 1.3963(17)
C112 C113 1.392(2)
C113 C114 1.3882(19)
C114 C115 1.3922(17)
C115 C116 1.4625(17)
C116 C117 1.3935(16)
C116 C121 1.4147(17)
C117 C118 1.3880(19)
C118 C119 1.3846(19)
C119 C120 1.3971(17)
C120 C121 1.3948(17)
C122 C123 1.5199(18)
C122 C134 1.5209(16)
C123 C124 1.3839(18)
C123 C128 1.4077(17)
C124 C125 1.390(2)
C125 C126 1.393(3)
C126 C127 1.393(2)
C127 C128 1.3958(19)
C128 C129 1.4690(17)
C129 C130 1.3938(17)
C129 C134 1.4020(17)
C130 C131 1.390(2)
C131 C132 1.388(2)
C132 C133 1.393(2)
C133 C134 1.3809(18)
O1S C1S 1.413(4)
O1S C4S 1.452(5)
C1S C2S 1.498(6)
C2S C3S 1.527(6)
C3S C4S 1.520(5)
O1T C1T 1.3924
O1T C4T 1.468(9)
C1T C2T 1.466(10)
C2T C3T 1.509(12)
C3T C4T 1.416(10)

loop_
_geom_hbond_atom_site_label_D
_geom_hbond_atom_site_label_H
_geom_hbond_atom_site_label_A
_geom_hbond_distance_DH
_geom_hbond_distance_HA
_geom_hbond_distance_DA
_geom_hbond_angle_DHA
O1 H1O O4 0.905(13) 1.659(14) 2.5621(13) 175.5(17)
O3 H3O O2 0.888(14) 1.799(14) 2.6856(13) 177.2(17)
